data_9013550
loop_
_publ_author_name
'Luo, Y.'
'Hughes, J. M.'
'Rakovan, J.'
'Pan, Y.'

_publ_section_title
;
 Site preference of U and Th in Cl, F, and Sr apatites
 Locality: synthetic
 Note: ThFAP
;
_journal_name_full 'American Mineralogist'
_journal_page_first 345
_journal_page_last 351
_journal_paper_doi 10.2138/am.2009.3026
_journal_volume 94
_journal_year 2009
_chemical_formula_structural Ca5(PO4)3F
_chemical_formula_sum 'Ca4.961 F O12 P3 Th0.039'
_chemical_name_mineral Fluorapatite
_space_group_IT_number 176
_symmetry_space_group_name_Hall '-P 6c'
_symmetry_space_group_name_H-M 'P 63/m'
_cell_angle_alpha 90
_cell_angle_beta 90
_cell_angle_gamma 120
_cell_length_a 9.375
_cell_length_b 9.375
_cell_length_c 6.883
_cell_formula_units_Z 2
_cell_volume 523.903
_exptl_crystal_density_diffrn 3.244
_cod_original_formula_sum 'Ca4.961 Th.039 P3 O12 F'
_cod_database_code 9013550

loop_
_symmetry_equiv_pos_as_xyz
x,y,z
-x+y,-x,1/2-z
x-y,x,1/2+z
y,-x+y,-z
-y,x-y,z
x,y,1/2-z
-x,-y,1/2+z
x-y,x,-z
-x+y,-x,z
-y,x-y,1/2-z
y,-x+y,1/2+z
-x,-y,-z

loop_
_atom_site_aniso_label
_atom_site_aniso_U_11
_atom_site_aniso_U_22
_atom_site_aniso_U_33
_atom_site_aniso_U_12
_atom_site_aniso_U_13
_atom_site_aniso_U_23
Ca1 0.01230 0.01230 0.00750 0.00610 0.00000 0.00000
Ca2 0.01150 0.00920 0.00890 0.00540 0.00000 0.00000
Th2 0.01150 0.00920 0.00890 0.00540 0.00000 0.00000
P 0.00740 0.00660 0.00750 0.00380 0.00000 0.00000
O1 0.01440 0.01090 0.01260 0.00900 0.00000 0.00000
O2 0.00750 0.00980 0.02070 0.00320 0.00000 0.00000
O3 0.02460 0.01380 0.01110 0.01210 0.00710 0.00420
F 0.01190 0.01190 0.04220 0.00000 0.00000 0.00600

loop_
_atom_site_label
_atom_site_fract_x
_atom_site_fract_y
_atom_site_fract_z
_atom_site_occupancy
_atom_site_U_iso_or_equiv
Ca1 0.66667 0.33333 0.00107 0.99900 0.01070
Ca2 0.75984 0.00764 0.25000 0.98700 0.00970
Th2 0.75984 0.00764 0.25000 0.01300 0.00970
P 0.60179 0.63095 0.25000 1.00000 0.00700
O1 0.67430 0.51573 0.25000 1.00000 0.01150
O2 0.41194 0.53296 0.25000 1.00000 0.01320
O3 0.65868 0.74320 0.07044 1.00000 0.01540
F 0.00000 0.00000 0.25000 1.00000 0.02200

loop_
_cod_related_entry_id
_cod_related_entry_database
_cod_related_entry_code
1 AMCSD 0004839
2 AMCSD 0004844

loop_
_[local]_alternative_name_id
_[local]_alternative_name_type
_[local]_alternative_name_source
_[local]_alternative_name_source_id
_[local]_alternative_name_value
1 mineral AMCSD 0004839 "Fluorapatite"
2 mineral AMCSD 0004844 "Apatite-(CaF)"

_database_code_amcsd 0004839
